data_4101653
loop_
_publ_author_name
'Miller, Kevin L.'
'Williams, Bryan N.'
'Benitez, Diego'
'Carver, Colin T.'
'Ogilby, Kevin R.'
'Tkatchouk, Ekaterina'
'Goddard, 3rd, William A.'
'Diaconescu, Paula L.'

_publ_section_title
;
 Dearomatization reactions of N-heterocycles mediated by group 3
 complexes.
;
_journal_issue 1
_journal_name_full 'Journal of the American Chemical Society'
_journal_page_first 342
_journal_page_last 355
_journal_paper_doi 10.1021/ja908489p
_journal_volume 132
_journal_year 2010
_chemical_formula_moiety 'C35 H57 Fe La N2 O Si2'
_chemical_formula_sum 'C35 H57 Fe La N2 O Si2'
_chemical_formula_weight 772.77
_chemical_name_systematic
; 
 ? 
;
_space_group_IT_number 33
_symmetry_cell_setting orthorhombic
_symmetry_space_group_name_Hall 'P 2c -2n'
_symmetry_space_group_name_H-M 'P n a 21'
_atom_sites_solution_hydrogens geom
_atom_sites_solution_primary direct
_atom_sites_solution_secondary difmap
_audit_creation_method SHELXL-97
_cell_angle_alpha 90.00
_cell_angle_beta 90.00
_cell_angle_gamma 90.00
_cell_formula_units_Z 4
_cell_length_a 19.018(3)
_cell_length_b 17.284(3)
_cell_length_c 11.281(2)
_cell_measurement_reflns_used 5128
_cell_measurement_temperature 100(2)
_cell_measurement_theta_max 26.29
_cell_measurement_theta_min 3.87
_cell_volume 3708.1(11)
_computing_cell_refinement 'Bruker APEX11'
_computing_data_collection 'Bruker APEX11'
_computing_data_reduction 'Bruker SAINT'
_computing_molecular_graphics 'Bruker SHELXTL'
_computing_publication_material 'Bruker SHELXTL'
_computing_structure_refinement 'SHELXL-97 (Sheldrick, 1997)'
_computing_structure_solution 'SHELXS-97 (Sheldrick, 1990)'
_diffrn_ambient_temperature 100(2)
_diffrn_measured_fraction_theta_full 0.995
_diffrn_measured_fraction_theta_max 0.995
_diffrn_measurement_device_type 'CCD area detector'
_diffrn_measurement_method 'phi and omega scans'
_diffrn_radiation_monochromator graphite
_diffrn_radiation_source 'fine-focus sealed tube'
_diffrn_radiation_type MoK\a
_diffrn_radiation_wavelength 0.71073
_diffrn_reflns_av_R_equivalents 0.0613
_diffrn_reflns_av_sigmaI/netI 0.0668
_diffrn_reflns_limit_h_max 25
_diffrn_reflns_limit_h_min -25
_diffrn_reflns_limit_k_max 22
_diffrn_reflns_limit_k_min -23
_diffrn_reflns_limit_l_max 14
_diffrn_reflns_limit_l_min -15
_diffrn_reflns_number 32015
_diffrn_reflns_theta_full 25.00
_diffrn_reflns_theta_max 28.27
_diffrn_reflns_theta_min 3.87
_exptl_absorpt_coefficient_mu 1.620
_exptl_absorpt_correction_T_max 0.9234
_exptl_absorpt_correction_T_min 0.8548
_exptl_absorpt_correction_type multi-scan
_exptl_absorpt_process_details 'Sadabs (Bruker)'
_exptl_crystal_colour yellow
_exptl_crystal_density_diffrn 1.384
_exptl_crystal_density_method 'not measured'
_exptl_crystal_description block
_exptl_crystal_F_000 1600
_exptl_crystal_size_max 0.10
_exptl_crystal_size_mid 0.10
_exptl_crystal_size_min 0.05
_refine_diff_density_max 0.667
_refine_diff_density_min -0.515
_refine_diff_density_rms 0.090
_refine_ls_abs_structure_details 'Flack H D (1983), Acta Cryst. A39, 876-881'
_refine_ls_abs_structure_Flack -0.007(12)
_refine_ls_extinction_method none
_refine_ls_goodness_of_fit_ref 1.006
_refine_ls_hydrogen_treatment constr
_refine_ls_matrix_type full
_refine_ls_number_parameters 379
_refine_ls_number_reflns 9094
_refine_ls_number_restraints 1
_refine_ls_restrained_S_all 1.005
_refine_ls_R_factor_all 0.0565
_refine_ls_R_factor_gt 0.0364
_refine_ls_shift/su_max 0.001
_refine_ls_shift/su_mean 0.000
_refine_ls_structure_factor_coef Fsqd
_refine_ls_weighting_details 'calc w=1/[\s^2^(Fo^2^)+(0.0198P)^2^+0.0000P] where P=(Fo^2^+2Fc^2^)/3'
_refine_ls_weighting_scheme calc
_refine_ls_wR_factor_gt 0.0601
_refine_ls_wR_factor_ref 0.0657
_reflns_number_gt 7210
_reflns_number_total 9094
_reflns_threshold_expression >2sigma(I)
_cod_data_source_file ja908489p_si_002.cif
_cod_data_source_block 1La-THF
_cod_database_code 4101653

loop_
_symmetry_equiv_pos_as_xyz
'x, y, z'
'-x, -y, z+1/2'
'x+1/2, -y+1/2, z'
'-x+1/2, y+1/2, z+1/2'

loop_
_atom_site_label
_atom_site_type_symbol
_atom_site_fract_x
_atom_site_fract_y
_atom_site_fract_z
_atom_site_U_iso_or_equiv
_atom_site_adp_type
_atom_site_occupancy
_atom_site_symmetry_multiplicity
_atom_site_calc_flag
_atom_site_refinement_flags
_atom_site_disorder_assembly
_atom_site_disorder_group
La1 La 0.179151(10) 0.272485(11) 0.074230(19) 0.01825(5) Uani 1 1 d . . .
Fe1 Fe 0.13354(3) 0.26750(3) 0.36424(5) 0.01712(12) Uani 1 1 d . . .
Si1 Si 0.08305(5) 0.46204(6) 0.08339(14) 0.0216(2) Uani 1 1 d . . .
Si2 Si 0.18978(5) 0.05667(6) 0.10553(9) 0.0208(3) Uani 1 1 d . . .
N1 N 0.12584(17) 0.38622(18) 0.1483(3) 0.0208(7) Uani 1 1 d . . .
N2 N 0.16578(16) 0.14727(19) 0.1523(3) 0.0202(8) Uani 1 1 d . . .
O1 O 0.08483(13) 0.24865(16) -0.0788(2) 0.0302(7) Uani 1 1 d . . .
C1 C 0.2689(2) 0.2871(2) -0.1097(4) 0.0283(10) Uani 1 1 d . . .
H1A H 0.2827 0.2381 -0.1487 0.034 Uiso 1 1 calc R . .
H1B H 0.2572 0.3283 -0.1673 0.034 Uiso 1 1 calc R . .
C2 C 0.31239(19) 0.3105(2) -0.0122(3) 0.0219(9) Uani 1 1 d . . .
C3 C 0.3255(2) 0.3894(2) 0.0161(4) 0.0253(9) Uani 1 1 d . . .
H3A H 0.3093 0.4281 -0.0372 0.030 Uiso 1 1 calc R . .
C4 C 0.3606(2) 0.4124(2) 0.1168(4) 0.0228(9) Uani 1 1 d . . .
C5 C 0.3753(2) 0.4964(2) 0.1418(4) 0.0336(11) Uani 1 1 d . . .
H5A H 0.3566 0.5282 0.0772 0.050 Uiso 1 1 calc R . .
H5B H 0.4262 0.5044 0.1480 0.050 Uiso 1 1 calc R . .
H5C H 0.3528 0.5114 0.2165 0.050 Uiso 1 1 calc R . .
C6 C 0.3825(2) 0.3567(2) 0.1990(4) 0.0234(9) Uani 1 1 d . . .
H6A H 0.4072 0.3722 0.2683 0.028 Uiso 1 1 calc R . .
C7 C 0.3685(2) 0.2792(2) 0.1796(4) 0.0234(9) Uani 1 1 d . . .
C8 C 0.3903(2) 0.2190(3) 0.2705(4) 0.0362(11) Uani 1 1 d . . .
H8A H 0.3763 0.1675 0.2429 0.054 Uiso 1 1 calc R . .
H8B H 0.3673 0.2301 0.3464 0.054 Uiso 1 1 calc R . .
H8C H 0.4415 0.2205 0.2810 0.054 Uiso 1 1 calc R . .
C9 C 0.33284(16) 0.25654(18) 0.0766(6) 0.0239(8) Uani 1 1 d . . .
H9A H 0.3497 0.2061 0.0436 0.029 Uiso 1 1 calc R . .
C10 C 0.13430(19) 0.3754(2) 0.2700(4) 0.0181(8) Uani 1 1 d . . .
C11 C 0.0821(2) 0.3722(2) 0.3621(4) 0.0222(9) Uani 1 1 d . . .
H11A H 0.0303 0.3796 0.3509 0.027 Uiso 1 1 calc R . .
C12 C 0.1164(2) 0.3593(2) 0.4721(4) 0.0235(9) Uani 1 1 d . . .
H12A H 0.0929 0.3573 0.5513 0.028 Uiso 1 1 calc R . .
C13 C 0.1895(2) 0.3503(2) 0.4513(4) 0.0223(9) Uani 1 1 d . . .
H13A H 0.2266 0.3414 0.5127 0.027 Uiso 1 1 calc R . .
C14 C 0.2004(2) 0.3596(2) 0.3266(3) 0.0210(9) Uani 1 1 d . . .
H14A H 0.2468 0.3554 0.2853 0.025 Uiso 1 1 calc R . .
C15 C 0.1418(2) 0.1608(2) 0.2671(4) 0.0206(9) Uani 1 1 d . . .
C16 C 0.0700(2) 0.1800(2) 0.2989(4) 0.0224(9) Uani 1 1 d . . .
H16A H 0.0301 0.1870 0.2421 0.027 Uiso 1 1 calc R . .
C17 C 0.0656(2) 0.1864(2) 0.4236(4) 0.0279(10) Uani 1 1 d . . .
H17A H 0.0218 0.1965 0.4701 0.033 Uiso 1 1 calc R . .
C18 C 0.1336(3) 0.1736(2) 0.4715(4) 0.0311(11) Uani 1 1 d . . .
H18A H 0.1460 0.1732 0.5576 0.037 Uiso 1 1 calc R . .
C19 C 0.1809(2) 0.1598(2) 0.3758(3) 0.0227(9) Uani 1 1 d . . .
H19A H 0.2325 0.1500 0.3834 0.027 Uiso 1 1 calc R . .
C20 C 0.2293(2) 0.0672(2) -0.0456(4) 0.0274(10) Uani 1 1 d . . .
H20A H 0.2698 0.1022 -0.0415 0.041 Uiso 1 1 calc R . .
H20B H 0.1941 0.0886 -0.1000 0.041 Uiso 1 1 calc R . .
H20C H 0.2446 0.0164 -0.0743 0.041 Uiso 1 1 calc R . .
C21 C -0.01508(18) 0.4605(2) 0.1044(4) 0.0257(11) Uani 1 1 d . . .
H21A H -0.0338 0.4107 0.0773 0.038 Uiso 1 1 calc R . .
H21B H -0.0364 0.5024 0.0583 0.038 Uiso 1 1 calc R . .
H21C H -0.0261 0.4675 0.1886 0.038 Uiso 1 1 calc R . .
C22 C 0.1173(2) 0.5591(2) 0.1377(4) 0.0250(9) Uani 1 1 d . . .
C23 C 0.0953(2) 0.5741(2) 0.2674(4) 0.0313(10) Uani 1 1 d . . .
H23A H 0.1132 0.6246 0.2928 0.047 Uiso 1 1 calc R . .
H23B H 0.1148 0.5336 0.3184 0.047 Uiso 1 1 calc R . .
H23C H 0.0439 0.5737 0.2733 0.047 Uiso 1 1 calc R . .
C24 C 0.2573(2) 0.0113(2) 0.2051(4) 0.0306(10) Uani 1 1 d . . .
H24A H 0.2980 0.0458 0.2118 0.046 Uiso 1 1 calc R . .
H24B H 0.2722 -0.0384 0.1717 0.046 Uiso 1 1 calc R . .
H24C H 0.2369 0.0029 0.2838 0.046 Uiso 1 1 calc R . .
C25 C 0.0754(2) -0.0194(2) 0.2153(4) 0.0273(10) Uani 1 1 d . . .
H25A H 0.0352 -0.0546 0.2082 0.041 Uiso 1 1 calc R . .
H25B H 0.0590 0.0314 0.2421 0.041 Uiso 1 1 calc R . .
H25C H 0.1090 -0.0404 0.2729 0.041 Uiso 1 1 calc R . .
C26 C 0.11152(18) -0.0112(2) 0.0938(4) 0.0228(10) Uani 1 1 d . . .
C27 C 0.0097(2) 0.2470(3) -0.0473(4) 0.0316(11) Uani 1 1 d . . .
H27A H -0.0087 0.3001 -0.0369 0.038 Uiso 1 1 calc R . .
H27B H 0.0022 0.2176 0.0270 0.038 Uiso 1 1 calc R . .
C28 C 0.0927(2) 0.2270(3) -0.2028(4) 0.0429(12) Uani 1 1 d . . .
H28A H 0.1145 0.1751 -0.2094 0.052 Uiso 1 1 calc R . .
H28B H 0.1229 0.2648 -0.2446 0.052 Uiso 1 1 calc R . .
C29 C 0.0217(2) 0.2264(3) -0.2542(4) 0.0386(12) Uani 1 1 d . . .
H29A H 0.0177 0.1866 -0.3168 0.046 Uiso 1 1 calc R . .
H29B H 0.0098 0.2775 -0.2884 0.046 Uiso 1 1 calc R . .
C30 C -0.0256(2) 0.2075(3) -0.1498(4) 0.0320(11) Uani 1 1 d . . .
H30A H -0.0736 0.2281 -0.1623 0.038 Uiso 1 1 calc R . .
H30B H -0.0285 0.1510 -0.1369 0.038 Uiso 1 1 calc R . .
C31 C 0.0571(2) 0.0219(3) 0.0057(4) 0.0346(11) Uani 1 1 d . . .
H31A H 0.0169 -0.0134 0.0002 0.052 Uiso 1 1 calc R . .
H31B H 0.0788 0.0275 -0.0726 0.052 Uiso 1 1 calc R . .
H31C H 0.0410 0.0726 0.0336 0.052 Uiso 1 1 calc R . .
C32 C 0.1340(2) -0.0919(2) 0.0526(5) 0.0336(12) Uani 1 1 d . . .
H32A H 0.0926 -0.1255 0.0477 0.050 Uiso 1 1 calc R . .
H32B H 0.1676 -0.1136 0.1093 0.050 Uiso 1 1 calc R . .
H32C H 0.1562 -0.0881 -0.0257 0.050 Uiso 1 1 calc R . .
C33 C 0.1011(2) 0.4519(3) -0.0792(4) 0.0329(11) Uani 1 1 d . . .
H33A H 0.0838 0.4016 -0.1069 0.049 Uiso 1 1 calc R . .
H33B H 0.1518 0.4554 -0.0933 0.049 Uiso 1 1 calc R . .
H33C H 0.0771 0.4934 -0.1224 0.049 Uiso 1 1 calc R . .
C34 C 0.0901(2) 0.6252(2) 0.0609(5) 0.0372(11) Uani 1 1 d . . .
H34A H 0.1084 0.6745 0.0911 0.056 Uiso 1 1 calc R . .
H34B H 0.0386 0.6260 0.0633 0.056 Uiso 1 1 calc R . .
H34C H 0.1059 0.6178 -0.0210 0.056 Uiso 1 1 calc R . .
C35 C 0.1984(2) 0.5590(3) 0.1325(4) 0.0380(12) Uani 1 1 d . . .
H35A H 0.2162 0.6090 0.1601 0.057 Uiso 1 1 calc R . .
H35B H 0.2137 0.5502 0.0506 0.057 Uiso 1 1 calc R . .
H35C H 0.2166 0.5177 0.1834 0.057 Uiso 1 1 calc R . .

loop_
_atom_site_aniso_label
_atom_site_aniso_U_11
_atom_site_aniso_U_22
_atom_site_aniso_U_33
_atom_site_aniso_U_23
_atom_site_aniso_U_13
_atom_site_aniso_U_12
La1 0.01594(9) 0.02184(10) 0.01696(9) 0.00173(16) 0.00217(13) 0.00138(9)
Fe1 0.0166(3) 0.0177(3) 0.0171(3) 0.0015(3) 0.0008(2) 0.0001(2)
Si1 0.0179(5) 0.0240(5) 0.0229(6) 0.0070(6) 0.0009(6) 0.0029(4)
Si2 0.0186(5) 0.0200(5) 0.0237(7) -0.0007(4) 0.0030(4) 0.0006(4)
N1 0.0193(18) 0.0219(18) 0.0211(19) 0.0055(15) 0.0043(14) 0.0011(14)
N2 0.0229(19) 0.0213(18) 0.0163(17) 0.0000(14) 0.0059(14) -0.0036(14)
O1 0.0238(16) 0.048(2) 0.0188(16) -0.0061(13) -0.0005(13) -0.0007(13)
C1 0.026(2) 0.033(3) 0.025(2) 0.0021(19) 0.0068(18) 0.0070(18)
C2 0.014(2) 0.031(2) 0.020(2) 0.0036(18) 0.0041(17) 0.0011(18)
C3 0.017(2) 0.026(2) 0.033(2) 0.0113(18) 0.006(2) 0.0057(18)
C4 0.016(2) 0.024(2) 0.029(2) 0.0036(17) 0.0053(17) 0.0008(17)
C5 0.022(2) 0.028(2) 0.051(3) 0.005(2) -0.001(2) 0.0018(19)
C6 0.015(2) 0.031(2) 0.024(2) 0.0023(18) 0.0011(17) -0.0022(18)
C7 0.0142(19) 0.028(2) 0.028(2) 0.0079(19) 0.0001(17) 0.0027(18)
C8 0.031(3) 0.034(3) 0.044(3) 0.008(2) -0.010(2) -0.004(2)
C9 0.0144(17) 0.0261(18) 0.0311(19) -0.006(3) 0.005(3) 0.0034(13)
C10 0.017(2) 0.014(2) 0.023(2) 0.0013(16) 0.0012(17) 0.0001(15)
C11 0.022(2) 0.0172(19) 0.027(2) 0.0012(19) 0.0044(18) 0.0045(16)
C12 0.032(2) 0.017(2) 0.022(2) -0.0014(17) 0.0005(18) 0.0025(18)
C13 0.024(2) 0.018(2) 0.024(2) -0.0031(17) -0.0069(17) -0.0048(17)
C14 0.016(2) 0.020(2) 0.027(2) -0.0010(17) -0.0001(16) -0.0019(16)
C15 0.024(2) 0.016(2) 0.022(2) -0.0007(17) 0.0019(17) -0.0012(16)
C16 0.020(2) 0.020(2) 0.027(2) -0.0035(18) 0.0025(18) -0.0045(17)
C17 0.033(3) 0.021(2) 0.029(3) -0.0044(19) 0.015(2) -0.0088(19)
C18 0.054(3) 0.020(2) 0.019(2) 0.0015(18) 0.002(2) 0.003(2)
C19 0.029(2) 0.018(2) 0.021(2) 0.0016(16) -0.004(2) 0.0050(17)
C20 0.032(2) 0.027(2) 0.023(2) -0.0019(19) 0.0105(19) -0.0038(19)
C21 0.020(2) 0.022(2) 0.035(3) 0.0016(18) 0.0000(17) 0.0042(16)
C22 0.019(2) 0.025(2) 0.031(2) 0.0060(19) 0.0032(18) 0.0013(17)
C23 0.034(3) 0.029(2) 0.031(3) 0.001(2) -0.001(2) -0.005(2)
C24 0.026(2) 0.028(2) 0.038(3) -0.002(2) -0.008(2) 0.001(2)
C25 0.023(2) 0.026(2) 0.033(3) 0.004(2) 0.0033(18) -0.005(2)
C26 0.0190(18) 0.0229(19) 0.026(3) 0.0005(19) 0.0051(18) 0.0006(15)
C27 0.026(2) 0.034(3) 0.035(3) -0.007(2) 0.006(2) 0.0011(19)
C28 0.029(3) 0.076(4) 0.024(3) -0.011(3) 0.002(2) 0.001(3)
C29 0.032(3) 0.054(3) 0.030(3) -0.003(3) 0.001(2) -0.010(2)
C30 0.028(2) 0.038(3) 0.029(3) -0.006(2) 0.002(2) -0.0078(19)
C31 0.028(2) 0.042(3) 0.035(3) 0.008(2) -0.005(2) -0.005(2)
C32 0.020(2) 0.028(2) 0.052(4) -0.006(2) 0.000(2) -0.0057(16)
C33 0.030(3) 0.041(3) 0.028(3) 0.009(2) 0.001(2) 0.001(2)
C34 0.042(2) 0.030(2) 0.040(3) 0.013(3) -0.003(3) -0.0001(18)
C35 0.022(2) 0.041(3) 0.051(3) 0.004(2) 0.000(2) -0.004(2)

loop_
_atom_type_symbol
_atom_type_description
_atom_type_scat_dispersion_real
_atom_type_scat_dispersion_imag
_atom_type_scat_source
C C 0.0033 0.0016 'International Tables Vol C Tables 4.2.6.8 and 6.1.1.4'
H H 0.0000 0.0000 'International Tables Vol C Tables 4.2.6.8 and 6.1.1.4'
N N 0.0061 0.0033 'International Tables Vol C Tables 4.2.6.8 and 6.1.1.4'
O O 0.0106 0.0060 'International Tables Vol C Tables 4.2.6.8 and 6.1.1.4'
Si Si 0.0817 0.0704 'International Tables Vol C Tables 4.2.6.8 and 6.1.1.4'
Fe Fe 0.3463 0.8444 'International Tables Vol C Tables 4.2.6.8 and 6.1.1.4'
La La -0.2871 2.4523 'International Tables Vol C Tables 4.2.6.8 and 6.1.1.4'

loop_
_geom_angle_atom_site_label_1
_geom_angle_atom_site_label_2
_geom_angle_atom_site_label_3
_geom_angle
_geom_angle_site_symmetry_1
_geom_angle_site_symmetry_3
_geom_angle_publ_flag
N2 La1 N1 125.92(11) . . ?
N2 La1 O1 91.67(10) . . ?
N1 La1 O1 94.17(10) . . ?
N2 La1 C1 116.26(12) . . ?
N1 La1 C1 117.74(12) . . ?
O1 La1 C1 86.50(11) . . ?
N2 La1 C2 116.45(11) . . ?
N1 La1 C2 108.47(11) . . ?
O1 La1 C2 116.40(10) . . ?
C1 La1 C2 30.22(12) . . ?
N2 La1 C9 91.03(11) . . ?
N1 La1 C9 120.12(11) . . ?
O1 La1 C9 134.31(14) . . ?
C1 La1 C9 52.11(16) . . ?
C2 La1 C9 28.61(14) . . ?
N2 La1 C10 104.03(11) . . ?
N1 La1 C10 27.56(10) . . ?
O1 La1 C10 113.80(10) . . ?
C1 La1 C10 134.40(11) . . ?
C2 La1 C10 112.35(11) . . ?
C9 La1 C10 109.66(13) . . ?
N2 La1 C15 26.91(10) . . ?
N1 La1 C15 100.23(11) . . ?
O1 La1 C15 102.90(10) . . ?
C1 La1 C15 140.24(12) . . ?
C2 La1 C15 128.33(11) . . ?
C9 La1 C15 99.72(13) . . ?
C10 La1 C15 77.12(10) . . ?
N2 La1 Fe1 65.59(8) . . ?
N1 La1 Fe1 64.52(8) . . ?
O1 La1 Fe1 118.34(6) . . ?
C1 La1 Fe1 155.14(9) . . ?
C2 La1 Fe1 125.14(8) . . ?
C9 La1 Fe1 104.12(13) . . ?
C10 La1 Fe1 38.81(7) . . ?
C15 La1 Fe1 38.81(8) . . ?
C17 Fe1 C18 41.08(17) . . ?
C17 Fe1 C12 103.97(17) . . ?
C18 Fe1 C12 105.63(17) . . ?
C17 Fe1 C13 131.45(17) . . ?
C18 Fe1 C13 105.96(17) . . ?
C12 Fe1 C13 40.87(15) . . ?
C17 Fe1 C11 108.03(16) . . ?
C18 Fe1 C11 135.43(17) . . ?
C12 Fe1 C11 40.67(16) . . ?
C13 Fe1 C11 68.66(16) . . ?
C17 Fe1 C16 40.39(15) . . ?
C18 Fe1 C16 68.14(17) . . ?
C12 Fe1 C16 133.75(16) . . ?
C13 Fe1 C16 171.79(16) . . ?
C11 Fe1 C16 111.10(16) . . ?
C17 Fe1 C19 68.52(17) . . ?
C18 Fe1 C19 40.68(16) . . ?
C12 Fe1 C19 137.38(16) . . ?
C13 Fe1 C19 111.97(15) . . ?
C11 Fe1 C19 176.07(16) . . ?
C16 Fe1 C19 67.68(16) . . ?
C17 Fe1 C14 171.49(16) . . ?
C18 Fe1 C14 137.28(17) . . ?
C12 Fe1 C14 67.79(16) . . ?
C13 Fe1 C14 40.67(15) . . ?
C11 Fe1 C14 67.43(15) . . ?
C16 Fe1 C14 147.38(16) . . ?
C19 Fe1 C14 115.73(15) . . ?
C17 Fe1 C10 140.44(17) . . ?
C18 Fe1 C10 172.97(16) . . ?
C12 Fe1 C10 67.53(15) . . ?
C13 Fe1 C10 67.96(15) . . ?
C11 Fe1 C10 39.95(14) . . ?
C16 Fe1 C10 117.51(16) . . ?
C19 Fe1 C10 143.99(15) . . ?
C14 Fe1 C10 39.70(14) . . ?
C17 Fe1 C15 67.73(16) . . ?
C18 Fe1 C15 67.48(16) . . ?
C12 Fe1 C15 171.61(16) . . ?
C13 Fe1 C15 144.11(16) . . ?
C11 Fe1 C15 141.53(16) . . ?
C16 Fe1 C15 40.15(15) . . ?
C19 Fe1 C15 39.65(15) . . ?
C14 Fe1 C15 120.45(15) . . ?
C10 Fe1 C15 119.48(15) . . ?
C17 Fe1 La1 120.11(12) . . ?
C18 Fe1 La1 126.70(12) . . ?
C12 Fe1 La1 126.98(12) . . ?
C13 Fe1 La1 108.34(12) . . ?
C11 Fe1 La1 95.06(12) . . ?
C16 Fe1 La1 79.87(11) . . ?
C19 Fe1 La1 88.42(11) . . ?
C14 Fe1 La1 68.09(11) . . ?
C10 Fe1 La1 59.85(10) . . ?
C15 Fe1 La1 60.70(11) . . ?
N1 Si1 C33 105.11(18) . . ?
N1 Si1 C21 114.05(17) . . ?
C33 Si1 C21 107.67(19) . . ?
N1 Si1 C22 112.08(17) . . ?
C33 Si1 C22 109.60(19) . . ?
C21 Si1 C22 108.16(17) . . ?
N2 Si2 C20 107.35(18) . . ?
N2 Si2 C24 112.28(18) . . ?
C20 Si2 C24 108.1(2) . . ?
N2 Si2 C26 112.13(16) . . ?
C20 Si2 C26 108.13(19) . . ?
C24 Si2 C26 108.66(19) . . ?
C10 N1 Si1 125.5(3) . . ?
C10 N1 La1 100.8(2) . . ?
Si1 N1 La1 133.69(18) . . ?
C15 N2 Si2 121.8(3) . . ?
C15 N2 La1 103.3(2) . . ?
Si2 N2 La1 134.19(17) . . ?
C28 O1 C27 109.1(3) . . ?
C28 O1 La1 128.8(2) . . ?
C27 O1 La1 121.9(2) . . ?
C2 C1 La1 78.6(2) . . ?
C2 C1 H1A 115.5 . . ?
La1 C1 H1A 115.5 . . ?
C2 C1 H1B 115.5 . . ?
La1 C1 H1B 115.5 . . ?
H1A C1 H1B 112.5 . . ?
C9 C2 C3 115.0(4) . . ?
C9 C2 C1 120.8(4) . . ?
C3 C2 C1 122.9(4) . . ?
C9 C2 La1 81.3(2) . . ?
C3 C2 La1 107.9(2) . . ?
C1 C2 La1 71.2(2) . . ?
C4 C3 C2 123.1(4) . . ?
C4 C3 H3A 118.5 . . ?
C2 C3 H3A 118.5 . . ?
C3 C4 C6 119.6(4) . . ?
C3 C4 C5 121.5(4) . . ?
C6 C4 C5 118.9(4) . . ?
C4 C5 H5A 109.5 . . ?
C4 C5 H5B 109.5 . . ?
H5A C5 H5B 109.5 . . ?
C4 C5 H5C 109.5 . . ?
H5A C5 H5C 109.5 . . ?
H5B C5 H5C 109.5 . . ?
C7 C6 C4 120.2(4) . . ?
C7 C6 H6A 119.9 . . ?
C4 C6 H6A 119.9 . . ?
C6 C7 C9 119.7(4) . . ?
C6 C7 C8 120.3(4) . . ?
C9 C7 C8 120.0(4) . . ?
C7 C8 H8A 109.5 . . ?
C7 C8 H8B 109.5 . . ?
H8A C8 H8B 109.5 . . ?
C7 C8 H8C 109.5 . . ?
H8A C8 H8C 109.5 . . ?
H8B C8 H8C 109.5 . . ?
C7 C9 C2 122.2(3) . . ?
C7 C9 La1 117.6(3) . . ?
C2 C9 La1 70.12(19) . . ?
C7 C9 H9A 113.4 . . ?
C2 C9 H9A 113.4 . . ?
La1 C9 H9A 113.4 . . ?
N1 C10 C14 124.3(3) . . ?
N1 C10 C11 129.5(3) . . ?
C14 C10 C11 106.0(3) . . ?
N1 C10 Fe1 127.1(3) . . ?
C14 C10 Fe1 67.7(2) . . ?
C11 C10 Fe1 66.7(2) . . ?
N1 C10 La1 51.66(18) . . ?
C14 C10 La1 88.0(2) . . ?
C11 C10 La1 135.6(2) . . ?
Fe1 C10 La1 81.34(11) . . ?
C12 C11 C10 108.6(3) . . ?
C12 C11 Fe1 68.5(2) . . ?
C10 C11 Fe1 73.4(2) . . ?
C12 C11 H11A 125.7 . . ?
C10 C11 H11A 125.7 . . ?
Fe1 C11 H11A 125.7 . . ?
C13 C12 C11 108.9(4) . . ?
C13 C12 Fe1 69.9(2) . . ?
C11 C12 Fe1 70.8(2) . . ?
C13 C12 H12A 125.6 . . ?
C11 C12 H12A 125.6 . . ?
Fe1 C12 H12A 125.6 . . ?
C12 C13 C14 107.0(3) . . ?
C12 C13 Fe1 69.2(2) . . ?
C14 C13 Fe1 71.4(2) . . ?
C12 C13 H13A 126.5 . . ?
C14 C13 H13A 126.5 . . ?
Fe1 C13 H13A 126.5 . . ?
C13 C14 C10 109.3(3) . . ?
C13 C14 Fe1 68.0(2) . . ?
C10 C14 Fe1 72.6(2) . . ?
C13 C14 H14A 125.4 . . ?
C10 C14 H14A 125.4 . . ?
Fe1 C14 H14A 125.4 . . ?
N2 C15 C19 128.6(3) . . ?
N2 C15 C16 125.2(4) . . ?
C19 C15 C16 106.2(4) . . ?
N2 C15 Fe1 129.9(3) . . ?
C19 C15 Fe1 67.2(2) . . ?
C16 C15 Fe1 66.9(2) . . ?
N2 C15 La1 49.83(19) . . ?
C19 C15 La1 120.4(3) . . ?
C16 C15 La1 104.8(3) . . ?
Fe1 C15 La1 80.49(12) . . ?
C17 C16 C15 108.7(4) . . ?
C17 C16 Fe1 67.9(2) . . ?
C15 C16 Fe1 72.9(2) . . ?
C17 C16 H16A 125.7 . . ?
C15 C16 H16A 125.7 . . ?
Fe1 C16 H16A 125.7 . . ?
C16 C17 C18 108.2(4) . . ?
C16 C17 Fe1 71.7(2) . . ?
C18 C17 Fe1 69.6(2) . . ?
C16 C17 H17A 125.9 . . ?
C18 C17 H17A 125.9 . . ?
Fe1 C17 H17A 125.9 . . ?
C17 C18 C19 108.2(4) . . ?
C17 C18 Fe1 69.3(2) . . ?
C19 C18 Fe1 71.5(2) . . ?
C17 C18 H18A 125.9 . . ?
C19 C18 H18A 125.9 . . ?
Fe1 C18 H18A 125.9 . . ?
C18 C19 C15 108.6(3) . . ?
C18 C19 Fe1 67.9(2) . . ?
C15 C19 Fe1 73.2(2) . . ?
C18 C19 H19A 125.7 . . ?
C15 C19 H19A 125.7 . . ?
Fe1 C19 H19A 125.7 . . ?
Si2 C20 H20A 109.5 . . ?
Si2 C20 H20B 109.5 . . ?
H20A C20 H20B 109.5 . . ?
Si2 C20 H20C 109.5 . . ?
H20A C20 H20C 109.5 . . ?
H20B C20 H20C 109.5 . . ?
Si1 C21 H21A 109.5 . . ?
Si1 C21 H21B 109.5 . . ?
H21A C21 H21B 109.5 . . ?
Si1 C21 H21C 109.5 . . ?
H21A C21 H21C 109.5 . . ?
H21B C21 H21C 109.5 . . ?
C34 C22 C23 108.7(4) . . ?
C34 C22 C35 108.5(3) . . ?
C23 C22 C35 107.9(3) . . ?
C34 C22 Si1 111.3(3) . . ?
C23 C22 Si1 111.2(3) . . ?
C35 C22 Si1 109.2(3) . . ?
C22 C23 H23A 109.5 . . ?
C22 C23 H23B 109.5 . . ?
H23A C23 H23B 109.5 . . ?
C22 C23 H23C 109.5 . . ?
H23A C23 H23C 109.5 . . ?
H23B C23 H23C 109.5 . . ?
Si2 C24 H24A 109.5 . . ?
Si2 C24 H24B 109.5 . . ?
H24A C24 H24B 109.5 . . ?
Si2 C24 H24C 109.5 . . ?
H24A C24 H24C 109.5 . . ?
H24B C24 H24C 109.5 . . ?
C26 C25 H25A 109.5 . . ?
C26 C25 H25B 109.5 . . ?
H25A C25 H25B 109.5 . . ?
C26 C25 H25C 109.5 . . ?
H25A C25 H25C 109.5 . . ?
H25B C25 H25C 109.5 . . ?
C32 C26 C25 108.1(3) . . ?
C32 C26 C31 109.2(4) . . ?
C25 C26 C31 107.9(3) . . ?
C32 C26 Si2 111.4(2) . . ?
C25 C26 Si2 110.2(3) . . ?
C31 C26 Si2 110.0(3) . . ?
O1 C27 C30 104.9(3) . . ?
O1 C27 H27A 110.8 . . ?
C30 C27 H27A 110.8 . . ?
O1 C27 H27B 110.8 . . ?
C30 C27 H27B 110.8 . . ?
H27A C27 H27B 108.8 . . ?
O1 C28 C29 106.7(4) . . ?
O1 C28 H28A 110.4 . . ?
C29 C28 H28A 110.4 . . ?
O1 C28 H28B 110.4 . . ?
C29 C28 H28B 110.4 . . ?
H28A C28 H28B 108.6 . . ?
C28 C29 C30 103.9(4) . . ?
C28 C29 H29A 111.0 . . ?
C30 C29 H29A 111.0 . . ?
C28 C29 H29B 111.0 . . ?
C30 C29 H29B 111.0 . . ?
H29A C29 H29B 109.0 . . ?
C27 C30 C29 103.5(3) . . ?
C27 C30 H30A 111.1 . . ?
C29 C30 H30A 111.1 . . ?
C27 C30 H30B 111.1 . . ?
C29 C30 H30B 111.1 . . ?
H30A C30 H30B 109.0 . . ?
C26 C31 H31A 109.5 . . ?
C26 C31 H31B 109.5 . . ?
H31A C31 H31B 109.5 . . ?
C26 C31 H31C 109.5 . . ?
H31A C31 H31C 109.5 . . ?
H31B C31 H31C 109.5 . . ?
C26 C32 H32A 109.5 . . ?
C26 C32 H32B 109.5 . . ?
H32A C32 H32B 109.5 . . ?
C26 C32 H32C 109.5 . . ?
H32A C32 H32C 109.5 . . ?
H32B C32 H32C 109.5 . . ?
Si1 C33 H33A 109.5 . . ?
Si1 C33 H33B 109.5 . . ?
H33A C33 H33B 109.5 . . ?
Si1 C33 H33C 109.5 . . ?
H33A C33 H33C 109.5 . . ?
H33B C33 H33C 109.5 . . ?
C22 C34 H34A 109.5 . . ?
C22 C34 H34B 109.5 . . ?
H34A C34 H34B 109.5 . . ?
C22 C34 H34C 109.5 . . ?
H34A C34 H34C 109.5 . . ?
H34B C34 H34C 109.5 . . ?
C22 C35 H35A 109.5 . . ?
C22 C35 H35B 109.5 . . ?
H35A C35 H35B 109.5 . . ?
C22 C35 H35C 109.5 . . ?
H35A C35 H35C 109.5 . . ?
H35B C35 H35C 109.5 . . ?

loop_
_geom_bond_atom_site_label_1
_geom_bond_atom_site_label_2
_geom_bond_distance
_geom_bond_site_symmetry_2
_geom_bond_publ_flag
La1 N2 2.350(3) . ?
La1 N1 2.364(3) . ?
La1 O1 2.523(3) . ?
La1 C1 2.698(4) . ?
La1 C2 2.793(4) . ?
La1 C9 2.936(3) . ?
La1 C10 2.961(4) . ?
La1 C15 2.994(4) . ?
La1 Fe1 3.3857(8) . ?
Fe1 C17 2.020(4) . ?
Fe1 C18 2.025(4) . ?
Fe1 C12 2.026(4) . ?
Fe1 C13 2.036(4) . ?
Fe1 C11 2.057(4) . ?
Fe1 C16 2.071(4) . ?
Fe1 C19 2.072(4) . ?
Fe1 C14 2.081(4) . ?
Fe1 C10 2.147(4) . ?
Fe1 C15 2.151(4) . ?
Si1 N1 1.708(3) . ?
Si1 C33 1.874(4) . ?
Si1 C21 1.881(3) . ?
Si1 C22 1.901(4) . ?
Si2 N2 1.714(3) . ?
Si2 C20 1.871(4) . ?
Si2 C24 1.877(4) . ?
Si2 C26 1.899(4) . ?
N1 C10 1.395(5) . ?
N2 C15 1.392(5) . ?
O1 C28 1.455(5) . ?
O1 C27 1.473(5) . ?
C1 C2 1.434(5) . ?
C1 H1A 0.9900 . ?
C1 H1B 0.9900 . ?
C2 C9 1.422(7) . ?
C2 C3 1.423(6) . ?
C3 C4 1.376(5) . ?
C3 H3A 0.9500 . ?
C4 C6 1.400(5) . ?
C4 C5 1.506(6) . ?
C5 H5A 0.9800 . ?
C5 H5B 0.9800 . ?
C5 H5C 0.9800 . ?
C6 C7 1.383(6) . ?
C6 H6A 0.9500 . ?
C7 C9 1.402(7) . ?
C7 C8 1.520(5) . ?
C8 H8A 0.9800 . ?
C8 H8B 0.9800 . ?
C8 H8C 0.9800 . ?
C9 H9A 1.0000 . ?
C10 C14 1.437(5) . ?
C10 C11 1.438(5) . ?
C11 C12 1.419(6) . ?
C11 H11A 1.0000 . ?
C12 C13 1.418(5) . ?
C12 H12A 1.0000 . ?
C13 C14 1.431(5) . ?
C13 H13A 1.0000 . ?
C14 H14A 1.0000 . ?
C15 C19 1.434(5) . ?
C15 C16 1.451(5) . ?
C16 C17 1.413(5) . ?
C16 H16A 1.0000 . ?
C17 C18 1.419(6) . ?
C17 H17A 1.0000 . ?
C18 C19 1.425(6) . ?
C18 H18A 1.0000 . ?
C19 H19A 1.0000 . ?
C20 H20A 0.9800 . ?
C20 H20B 0.9800 . ?
C20 H20C 0.9800 . ?
C21 H21A 0.9800 . ?
C21 H21B 0.9800 . ?
C21 H21C 0.9800 . ?
C22 C34 1.524(6) . ?
C22 C23 1.543(6) . ?
C22 C35 1.543(5) . ?
C23 H23A 0.9800 . ?
C23 H23B 0.9800 . ?
C23 H23C 0.9800 . ?
C24 H24A 0.9800 . ?
C24 H24B 0.9800 . ?
C24 H24C 0.9800 . ?
C25 C26 1.540(6) . ?
C25 H25A 0.9800 . ?
C25 H25B 0.9800 . ?
C25 H25C 0.9800 . ?
C26 C32 1.532(5) . ?
C26 C31 1.545(5) . ?
C27 C30 1.501(6) . ?
C27 H27A 0.9900 . ?
C27 H27B 0.9900 . ?
C28 C29 1.470(6) . ?
C28 H28A 0.9900 . ?
C28 H28B 0.9900 . ?
C29 C30 1.518(6) . ?
C29 H29A 0.9900 . ?
C29 H29B 0.9900 . ?
C30 H30A 0.9900 . ?
C30 H30B 0.9900 . ?
C31 H31A 0.9800 . ?
C31 H31B 0.9800 . ?
C31 H31C 0.9800 . ?
C32 H32A 0.9800 . ?
C32 H32B 0.9800 . ?
C32 H32C 0.9800 . ?
C33 H33A 0.9800 . ?
C33 H33B 0.9800 . ?
C33 H33C 0.9800 . ?
C34 H34A 0.9800 . ?
C34 H34B 0.9800 . ?
C34 H34C 0.9800 . ?
C35 H35A 0.9800 . ?
C35 H35B 0.9800 . ?
C35 H35C 0.9800 . ?
